data_1568049
loop_
_publ_author_name
'Gransbury, Gemma K.'
'R&#xe9;ant, Benjamin L L'
'Wooles, Ashley J.'
'Emerson-King, Jack'
'Chilton, Nicholas F.'
'Liddle, Stephen T.'
'Mills, David P.'

_publ_section_title
;
 Electronic structure comparisons of isostructural early d- and f-block
 metal(iii) bis(cyclopentadienyl) silanide complexes.
;
_journal_issue 3
_journal_name_full 'Chemical science'
_journal_page_first 621
_journal_page_last 634
_journal_paper_doi 10.1039/d2sc04526e
_journal_volume 14
_journal_year 2023
_chemical_formula_moiety 'C31 H69 Si8 Ti'
_chemical_formula_sum 'C31 H69 Si8 Ti'
_chemical_formula_weight 714.48
_chemical_name_systematic '[Ti(Cp'')2{Si(SiMe3)3}]'
_chemical_properties_physical Air-sensitive,Moisture-sensitive
_space_group_crystal_system monoclinic
_space_group_IT_number 9
_space_group_name_Hall 'C -2yc'
_space_group_name_H-M_alt 'C 1 c 1'
_atom_sites_solution_hydrogens geom
_atom_sites_solution_primary dual
_atom_sites_solution_secondary difmap
_audit_creation_date 2020-10-16
_audit_creation_method
;
Olex2 1.2
(compiled 2018.05.29 svn.r3508 for OlexSys, GUI svn.r5506)
;
_audit_update_record
;
2022-08-08 deposited with the CCDC.	2022-12-06 downloaded from the CCDC.
;
_cell_angle_alpha 90
_cell_angle_beta 101.213(2)
_cell_angle_gamma 90
_cell_formula_units_Z 4
_cell_length_a 10.2297(2)
_cell_length_b 23.3116(4)
_cell_length_c 18.6778(4)
_cell_measurement_reflns_used 9782
_cell_measurement_temperature 100(2)
_cell_measurement_theta_max 28.9980
_cell_measurement_theta_min 1.7390
_cell_volume 4369.08(15)
_computing_cell_refinement 'CrysAlisPro 1.171.39.27b (Rigaku OD, 2015)'
_computing_data_collection 'CrysAlisPro 1.171.39.27b (Rigaku OD, 2015)'
_computing_data_reduction 'CrysAlisPro 1.171.39.27b (Rigaku OD, 2015)'
_computing_molecular_graphics 'Olex2 (Dolomanov et al., 2009)'
_computing_publication_material 'Olex2 (Dolomanov et al., 2009)'
_computing_structure_refinement 'ShelXL (Sheldrick, 2015)'
_computing_structure_solution 'ShelXT (Sheldrick, 2015)'
_diffrn_ambient_environment N~2~
_diffrn_ambient_temperature 100(2)
_diffrn_detector 'CCD plate'
_diffrn_detector_area_resol_mean 10.0000
_diffrn_measured_fraction_theta_full 1.000
_diffrn_measured_fraction_theta_max 1.000
_diffrn_measurement_details
;
List of Runs (angles in degrees, time in seconds):

  # Type    Start    End  Width  t~exp~   \w     \q     \k     \f   Frames
#--------------------------------------------------------------------------
  1  \w    -38.00  33.00   1.00    5.00    --   -7.30  38.00 -60.00   71
  2  \w    -80.00  20.00   1.00    5.00    --   -7.30 -57.00  90.00  100
  3  \w    -66.00  -7.00   1.00    5.00    --   -7.30 -57.00 -30.00   59
  4  \w    -54.00  72.00   1.00    5.00    --   -7.50  19.00-120.00  126
  5  \w    -84.00 -12.00   1.00    5.00    --   -7.50   0.00  60.00   72
;
_diffrn_measurement_device 'four-circle diffractometer'
_diffrn_measurement_device_type 'XtaLAB AFC11 (RINC): Kappa single'
_diffrn_measurement_method '\w scans'
_diffrn_orient_matrix_type 'CrysAlisPro convention (1999,Acta A55,543-557)'
_diffrn_orient_matrix_UB_11 -0.0109236000
_diffrn_orient_matrix_UB_12 0.0296374000
_diffrn_orient_matrix_UB_13 -0.0073557000
_diffrn_orient_matrix_UB_21 -0.0636935000
_diffrn_orient_matrix_UB_22 -0.0021583000
_diffrn_orient_matrix_UB_23 0.0095053000
_diffrn_orient_matrix_UB_31 0.0287613000
_diffrn_orient_matrix_UB_32 0.0064703000
_diffrn_orient_matrix_UB_33 0.0367963000
_diffrn_radiation_monochromator graphite
_diffrn_radiation_probe x-ray
_diffrn_radiation_type MoK\a
_diffrn_radiation_wavelength 0.71073
_diffrn_reflns_av_R_equivalents 0.0343
_diffrn_reflns_av_unetI/netI 0.0349
_diffrn_reflns_Laue_measured_fraction_full 1.000
_diffrn_reflns_Laue_measured_fraction_max 1.000
_diffrn_reflns_limit_h_max 12
_diffrn_reflns_limit_h_min -10
_diffrn_reflns_limit_k_max 29
_diffrn_reflns_limit_k_min -29
_diffrn_reflns_limit_l_max 22
_diffrn_reflns_limit_l_min -23
_diffrn_reflns_number 26334
_diffrn_reflns_point_group_measured_fraction_full 0.923
_diffrn_reflns_point_group_measured_fraction_max 0.899
_diffrn_reflns_theta_full 25.242
_diffrn_reflns_theta_max 26.368
_diffrn_reflns_theta_min 1.747
_diffrn_source 'fine-focus sealed X-ray tube'
_diffrn_source_type 'Enhance (Mo) X-ray Source'
_exptl_absorpt_coefficient_mu 0.434
_exptl_absorpt_correction_T_max 1.000
_exptl_absorpt_correction_T_min 0.565
_exptl_absorpt_correction_type gaussian
_exptl_absorpt_process_details
;
CrysAlisPro 1.171.39.27b (Rigaku Oxford Diffraction, 2015)
Numerical absorption correction based on gaussian integration over
			a multifaceted crystal model
Empirical absorption correction using spherical harmonics,
 implemented in SCALE3 ABSPACK scaling algorithm.
;
_exptl_crystal_colour 'clear blackish black'
_exptl_crystal_colour_lustre clear
_exptl_crystal_colour_modifier blackish
_exptl_crystal_colour_primary black
_exptl_crystal_density_diffrn 1.086
_exptl_crystal_description block
_exptl_crystal_F_000 1556
_exptl_crystal_preparation -
_exptl_crystal_recrystallization_method -
_exptl_crystal_size_max 0.398
_exptl_crystal_size_mid 0.144
_exptl_crystal_size_min 0.138
_refine_diff_density_max 0.365
_refine_diff_density_min -0.192
_refine_diff_density_rms 0.045
_refine_ls_abs_structure_details
;
 Refined as an inversion twin.
;
_refine_ls_abs_structure_Flack 0.10(2)
_refine_ls_extinction_method none
_refine_ls_goodness_of_fit_ref 1.033
_refine_ls_hydrogen_treatment constr
_refine_ls_matrix_type full
_refine_ls_number_parameters 383
_refine_ls_number_reflns 8020
_refine_ls_number_restraints 2
_refine_ls_restrained_S_all 1.033
_refine_ls_R_factor_all 0.0310
_refine_ls_R_factor_gt 0.0279
_refine_ls_shift/su_max 0.001
_refine_ls_shift/su_mean 0.000
_refine_ls_structure_factor_coef Fsqd
_refine_ls_weighting_details 'w=1/[\s^2^(Fo^2^)+(0.0465P)^2^] where P=(Fo^2^+2Fc^2^)/3'
_refine_ls_weighting_scheme calc
_refine_ls_wR_factor_gt 0.0696
_refine_ls_wR_factor_ref 0.0708
_reflns_Friedel_coverage 0.795
_reflns_Friedel_fraction_full 0.845
_reflns_Friedel_fraction_max 0.797
_reflns_number_gt 7530
_reflns_number_total 8020
_reflns_threshold_expression 'I > 2\s(I)'
_cod_data_source_file d2sc04526e2.cif
_cod_data_source_block 3-Ti
_cod_depositor_comments 'Adding full bibliography for 1568047--1568055.cif.'
_cod_original_cell_volume 4369.09(17)
_cod_database_code 1568049
_manchester_internal_diff_code rdpm242
_manchester_internal_coll_client IV
_manchester_internal_coll_user IV
_manchester_internal_coll_date 15/10/2020
_manchester_internal_process_date 15/10/2020
_manchester_internal_process_user BR
_manchester_internal_solution_date 16/10/2020
_manchester_internal_solution_user BR
_manchester_internal_refinement_date 16/10/2020
_manchester_internal_refinement_user BR
_manchester_internal_validation_date 16/10/2020
_manchester_internal_validation_user AW
_manchester_internal_archive_date 16/10/2020
_manchester_internal_archive_user AW
_shelx_shelxl_version_number 2018/3
_chemical_oxdiff_formula 'Ti1 Si8 C31 H69'
_shelx_space_group_comment
;
The symmetry employed for this shelxl refinement is uniquely defined
by the following loop, which should always be used as a source of
symmetry information in preference to the above space-group names.
They are only intended as comments.
;
_shelx_estimated_absorpt_t_max 0.943
_shelx_estimated_absorpt_t_min 0.846
_reflns_odcompleteness_completeness 99.98
_reflns_odcompleteness_iscentric 1
_reflns_odcompleteness_theta 26.32
_olex2_refinement_description
;
1. Twinned data refinement
 Scales: 0.90(2)
 0.10(2)
2. Fixed Uiso
 At 1.2 times of:
  All C(H) groups
 At 1.5 times of:
  All C(H,H,H) groups
3.a Aromatic/amide H refined with riding coordinates:
 C10(H10), C15(H15), C16(H16), C21(H21), C26(H26), C27(H27)
3.b Idealised Me refined as rotating group:
 C1(H1A,H1B,H1C), C2(H2A,H2B,H2C), C3(H3A,H3B,H3C), C4(H4A,H4B,H4C), C5(H5A,
 H5B,H5C), C6(H6A,H6B,H6C), C7(H7A,H7B,H7C), C8(H8A,H8B,H8C), C9(H9A,H9B,H9C),
 C12(H12A,H12B,H12C), C13(H13A,H13B,H13C), C14(H14A,H14B,H14C), C18(H18A,H18B,
 H18C), C19(H19A,H19B,H19C), C20(H20A,H20B,H20C), C23(H23A,H23B,H23C), C24(H24A,
 H24B,H24C), C25(H25A,H25B,H25C), C29(H29A,H29B,H29C), C30(H30A,H30B,H30C),
 C31(H31A,H31B,H31C)
;
_olex2_submission_special_instructions 'No special instructions were received'
_oxdiff_exptl_absorpt_empirical_details
;
Empirical correction (ABSPACK) includes:
- Absorption correction using spherical harmonics
- Frame scaling
;
_oxdiff_exptl_absorpt_empirical_full_max 1.370
_oxdiff_exptl_absorpt_empirical_full_min 0.789

loop_
_space_group_symop_operation_xyz
'x, y, z'
'x, -y, z+1/2'
'x+1/2, y+1/2, z'
'x+1/2, -y+1/2, z+1/2'

loop_
_atom_site_label
_atom_site_type_symbol
_atom_site_fract_x
_atom_site_fract_y
_atom_site_fract_z
_atom_site_U_iso_or_equiv
_atom_site_adp_type
_atom_site_occupancy
_atom_site_site_symmetry_order
_atom_site_calc_flag
_atom_site_refinement_flags_posn
_atom_site_refinement_flags_adp
_atom_site_refinement_flags_occupancy
_atom_site_disorder_assembly
_atom_site_disorder_group
Ti1 Ti 0.51849(5) 0.66528(2) 0.50825(3) 0.01290(11) Uani 1 1 d . . . . .
Si1 Si 0.52145(9) 0.78419(3) 0.50780(5) 0.01551(15) Uani 1 1 d . . . . .
Si2 Si 0.36716(8) 0.83623(3) 0.42025(5) 0.02372(19) Uani 1 1 d . . . . .
Si3 Si 0.72249(8) 0.83694(3) 0.51229(5) 0.02273(19) Uani 1 1 d . . . . .
Si4 Si 0.47163(8) 0.81302(4) 0.62069(5) 0.02451(19) Uani 1 1 d . . . . .
Si5 Si 0.33301(8) 0.55185(3) 0.35733(4) 0.01923(18) Uani 1 1 d . . . . .
Si6 Si 0.24262(8) 0.63104(3) 0.63072(4) 0.02124(18) Uani 1 1 d . . . . .
Si7 Si 0.68878(7) 0.54455(3) 0.64936(4) 0.01701(17) Uani 1 1 d . . . . .
Si8 Si 0.75523(8) 0.64620(3) 0.37352(4) 0.01981(18) Uani 1 1 d . . . . .
C1 C 0.1904(3) 0.80951(14) 0.40124(19) 0.0311(8) Uani 1 1 d . . . . .
H1A H 0.187286 0.771167 0.379448 0.047 Uiso 1 1 calc GR . . . .
H1B H 0.134594 0.835754 0.367364 0.047 Uiso 1 1 calc GR . . . .
H1C H 0.157238 0.807660 0.447002 0.047 Uiso 1 1 calc GR . . . .
C2 C 0.4244(5) 0.8352(2) 0.3301(2) 0.0657(15) Uani 1 1 d . . . . .
H2A H 0.509141 0.855834 0.334964 0.099 Uiso 1 1 calc GR . . . .
H2B H 0.357283 0.853757 0.292741 0.099 Uiso 1 1 calc GR . . . .
H2C H 0.436642 0.795376 0.315827 0.099 Uiso 1 1 calc GR . . . .
C3 C 0.3458(4) 0.91356(14) 0.4457(3) 0.0506(11) Uani 1 1 d . . . . .
H3A H 0.313767 0.915193 0.491836 0.076 Uiso 1 1 calc GR . . . .
H3B H 0.280923 0.932192 0.407222 0.076 Uiso 1 1 calc GR . . . .
H3C H 0.431589 0.933446 0.451322 0.076 Uiso 1 1 calc GR . . . .
C4 C 0.7016(4) 0.91740(13) 0.5087(2) 0.0405(9) Uani 1 1 d . . . . .
H4A H 0.655722 0.928824 0.459773 0.061 Uiso 1 1 calc GR . . . .
H4B H 0.789379 0.935748 0.519948 0.061 Uiso 1 1 calc GR . . . .
H4C H 0.648777 0.929398 0.544630 0.061 Uiso 1 1 calc GR . . . .
C5 C 0.8084(4) 0.82233(14) 0.4337(2) 0.0330(8) Uani 1 1 d . . . . .
H5A H 0.828615 0.781313 0.432067 0.049 Uiso 1 1 calc GR . . . .
H5B H 0.891393 0.844411 0.440125 0.049 Uiso 1 1 calc GR . . . .
H5C H 0.749894 0.833670 0.387871 0.049 Uiso 1 1 calc GR . . . .
C6 C 0.8493(3) 0.82242(15) 0.59825(19) 0.0326(8) Uani 1 1 d . . . . .
H6A H 0.816129 0.837182 0.640491 0.049 Uiso 1 1 calc GR . . . .
H6B H 0.933333 0.841540 0.595120 0.049 Uiso 1 1 calc GR . . . .
H6C H 0.864290 0.780994 0.603740 0.049 Uiso 1 1 calc GR . . . .
C7 C 0.5123(4) 0.88988(15) 0.6480(2) 0.0399(9) Uani 1 1 d . . . . .
H7A H 0.608508 0.896056 0.653856 0.060 Uiso 1 1 calc GR . . . .
H7B H 0.484256 0.897917 0.694288 0.060 Uiso 1 1 calc GR . . . .
H7C H 0.465097 0.915574 0.610092 0.060 Uiso 1 1 calc GR . . . .
C8 C 0.5711(4) 0.76846(17) 0.69639(18) 0.0390(9) Uani 1 1 d . . . . .
H8A H 0.552606 0.727710 0.686254 0.058 Uiso 1 1 calc GR . . . .
H8B H 0.546120 0.778714 0.742806 0.058 Uiso 1 1 calc GR . . . .
H8C H 0.666388 0.775806 0.699461 0.058 Uiso 1 1 calc GR . . . .
C9 C 0.2881(4) 0.80778(15) 0.62167(18) 0.0322(8) Uani 1 1 d . . . . .
H9A H 0.238651 0.834028 0.585194 0.048 Uiso 1 1 calc GR . . . .
H9B H 0.272607 0.818197 0.670162 0.048 Uiso 1 1 calc GR . . . .
H9C H 0.257655 0.768391 0.610153 0.048 Uiso 1 1 calc GR . . . .
C10 C 0.3553(3) 0.59218(11) 0.50740(15) 0.0164(6) Uani 1 1 d . . . . .
H10 H 0.380554 0.555812 0.528584 0.020 Uiso 1 1 calc R . . . .
C11 C 0.3165(3) 0.63970(12) 0.54631(15) 0.0166(6) Uani 1 1 d . . . . .
C12 C 0.0694(3) 0.65996(16) 0.6062(2) 0.0358(8) Uani 1 1 d . . . . .
H12A H 0.072616 0.700590 0.593192 0.054 Uiso 1 1 calc GR . . . .
H12B H 0.025114 0.655924 0.647985 0.054 Uiso 1 1 calc GR . . . .
H12C H 0.019504 0.638533 0.564556 0.054 Uiso 1 1 calc GR . . . .
C13 C 0.2317(3) 0.55211(14) 0.64652(18) 0.0301(7) Uani 1 1 d . . . . .
H13A H 0.178703 0.534005 0.603047 0.045 Uiso 1 1 calc GR . . . .
H13B H 0.189198 0.545369 0.688476 0.045 Uiso 1 1 calc GR . . . .
H13C H 0.321532 0.535601 0.656329 0.045 Uiso 1 1 calc GR . . . .
C14 C 0.3248(4) 0.66619(14) 0.71743(18) 0.0334(8) Uani 1 1 d . . . . .
H14A H 0.418241 0.654151 0.729788 0.050 Uiso 1 1 calc GR . . . .
H14B H 0.279010 0.654965 0.756735 0.050 Uiso 1 1 calc GR . . . .
H14C H 0.320289 0.707947 0.711365 0.050 Uiso 1 1 calc GR . . . .
C15 C 0.2896(3) 0.68477(12) 0.49298(15) 0.0160(6) Uani 1 1 d . . . . .
H15 H 0.261807 0.722547 0.501928 0.019 Uiso 1 1 calc R . . . .
C16 C 0.3109(3) 0.66404(11) 0.42527(16) 0.0162(6) Uani 1 1 d . . . . .
H16 H 0.299843 0.685719 0.381432 0.019 Uiso 1 1 calc R . . . .
C17 C 0.3514(3) 0.60596(11) 0.43269(15) 0.0161(6) Uani 1 1 d . . . . .
C18 C 0.3643(4) 0.58508(13) 0.27126(17) 0.0290(7) Uani 1 1 d . . . . .
H18A H 0.311423 0.620222 0.261060 0.044 Uiso 1 1 calc GR . . . .
H18B H 0.338836 0.558052 0.230760 0.044 Uiso 1 1 calc GR . . . .
H18C H 0.459191 0.594395 0.276790 0.044 Uiso 1 1 calc GR . . . .
C19 C 0.1541(3) 0.53049(14) 0.34257(18) 0.0277(7) Uani 1 1 d . . . . .
H19A H 0.133324 0.516406 0.388525 0.042 Uiso 1 1 calc GR . . . .
H19B H 0.136914 0.500085 0.305706 0.042 Uiso 1 1 calc GR . . . .
H19C H 0.097908 0.563770 0.325722 0.042 Uiso 1 1 calc GR . . . .
C20 C 0.4377(3) 0.48668(13) 0.38389(17) 0.0252(7) Uani 1 1 d . . . . .
H20A H 0.531396 0.495920 0.384609 0.038 Uiso 1 1 calc GR . . . .
H20B H 0.409016 0.455987 0.348454 0.038 Uiso 1 1 calc GR . . . .
H20C H 0.427546 0.473960 0.432518 0.038 Uiso 1 1 calc GR . . . .
C21 C 0.6749(3) 0.59119(11) 0.50170(15) 0.0170(6) Uani 1 1 d . . . . .
H21 H 0.646530 0.556243 0.477421 0.020 Uiso 1 1 calc R . . . .
C22 C 0.6814(3) 0.60121(11) 0.57765(15) 0.0162(6) Uani 1 1 d . . . . .
C23 C 0.6080(3) 0.47697(12) 0.60967(17) 0.0270(7) Uani 1 1 d . . . . .
H23A H 0.511364 0.482691 0.596343 0.041 Uiso 1 1 calc GR . . . .
H23B H 0.627290 0.446061 0.645736 0.041 Uiso 1 1 calc GR . . . .
H23C H 0.642729 0.466650 0.566065 0.041 Uiso 1 1 calc GR . . . .
C24 C 0.6150(3) 0.56924(15) 0.72746(17) 0.0293(7) Uani 1 1 d . . . . .
H24A H 0.639441 0.609397 0.738381 0.044 Uiso 1 1 calc GR . . . .
H24B H 0.649009 0.545518 0.770359 0.044 Uiso 1 1 calc GR . . . .
H24C H 0.517789 0.565828 0.714803 0.044 Uiso 1 1 calc GR . . . .
C25 C 0.8710(3) 0.53199(14) 0.68271(18) 0.0271(7) Uani 1 1 d . . . . .
H25A H 0.911562 0.519328 0.641980 0.041 Uiso 1 1 calc GR . . . .
H25B H 0.883602 0.502356 0.720653 0.041 Uiso 1 1 calc GR . . . .
H25C H 0.913431 0.567692 0.702978 0.041 Uiso 1 1 calc GR . . . .
C26 C 0.7265(3) 0.65844(12) 0.58987(16) 0.0167(6) Uani 1 1 d . . . . .
H26 H 0.739824 0.677829 0.635447 0.020 Uiso 1 1 calc R . . . .
C27 C 0.7485(3) 0.68210(12) 0.52390(15) 0.0157(6) Uani 1 1 d . . . . .
H27 H 0.779738 0.719845 0.517946 0.019 Uiso 1 1 calc R . . . .
C28 C 0.7164(3) 0.64022(12) 0.46727(16) 0.0167(6) Uani 1 1 d . . . . .
C29 C 0.6399(4) 0.69808(14) 0.31614(17) 0.0308(7) Uani 1 1 d . . . . .
H29A H 0.547387 0.686174 0.314323 0.046 Uiso 1 1 calc GR . . . .
H29B H 0.658332 0.698667 0.266595 0.046 Uiso 1 1 calc GR . . . .
H29C H 0.653506 0.736529 0.337505 0.046 Uiso 1 1 calc GR . . . .
C30 C 0.9323(4) 0.66995(15) 0.3836(2) 0.0326(8) Uani 1 1 d . . . . .
H30A H 0.943564 0.707261 0.408181 0.049 Uiso 1 1 calc GR . . . .
H30B H 0.955323 0.673345 0.335207 0.049 Uiso 1 1 calc GR . . . .
H30C H 0.990915 0.641709 0.412595 0.049 Uiso 1 1 calc GR . . . .
C31 C 0.7444(3) 0.57333(14) 0.33154(17) 0.0284(7) Uani 1 1 d . . . . .
H31A H 0.809194 0.547861 0.361522 0.043 Uiso 1 1 calc GR . . . .
H31B H 0.764085 0.575855 0.282332 0.043 Uiso 1 1 calc GR . . . .
H31C H 0.654404 0.557976 0.328713 0.043 Uiso 1 1 calc GR . . . .

loop_
_atom_site_aniso_label
_atom_site_aniso_U_11
_atom_site_aniso_U_22
_atom_site_aniso_U_33
_atom_site_aniso_U_23
_atom_site_aniso_U_13
_atom_site_aniso_U_12
Ti1 0.0147(2) 0.0107(2) 0.0131(2) -0.0004(2) 0.00227(17) -0.0001(2)
Si1 0.0185(4) 0.0117(3) 0.0165(3) 0.0000(3) 0.0038(3) 0.0009(3)
Si2 0.0253(5) 0.0203(4) 0.0254(4) 0.0090(3) 0.0044(3) 0.0063(3)
Si3 0.0225(4) 0.0145(4) 0.0318(5) -0.0028(3) 0.0068(4) -0.0028(3)
Si4 0.0303(5) 0.0244(4) 0.0191(4) -0.0054(3) 0.0054(3) 0.0064(3)
Si5 0.0230(4) 0.0179(4) 0.0158(4) -0.0037(3) 0.0012(3) -0.0029(3)
Si6 0.0207(4) 0.0240(4) 0.0206(4) 0.0060(3) 0.0077(3) 0.0033(3)
Si7 0.0187(4) 0.0155(3) 0.0165(4) 0.0029(3) 0.0028(3) 0.0018(3)
Si8 0.0239(4) 0.0197(4) 0.0181(4) -0.0014(3) 0.0096(3) -0.0008(3)
C1 0.0295(18) 0.0241(16) 0.0355(19) 0.0096(14) -0.0043(14) 0.0042(14)
C2 0.057(3) 0.108(4) 0.037(2) 0.041(2) 0.020(2) 0.044(3)
C3 0.043(2) 0.0203(17) 0.080(3) 0.0041(18) -0.010(2) 0.0080(15)
C4 0.039(2) 0.0176(15) 0.067(3) -0.0019(16) 0.0155(18) -0.0067(14)
C5 0.035(2) 0.0307(17) 0.0373(19) 0.0028(15) 0.0177(15) -0.0056(15)
C6 0.0262(18) 0.0332(18) 0.0367(19) -0.0111(15) 0.0021(15) -0.0038(14)
C7 0.043(2) 0.0355(19) 0.040(2) -0.0187(16) 0.0056(17) 0.0022(16)
C8 0.048(2) 0.050(2) 0.0198(16) -0.0032(15) 0.0078(15) 0.0173(18)
C9 0.041(2) 0.0306(18) 0.0287(17) -0.0025(14) 0.0158(15) 0.0076(15)
C10 0.0159(14) 0.0146(13) 0.0178(14) 0.0012(11) 0.0006(11) -0.0015(11)
C11 0.0130(14) 0.0183(14) 0.0183(14) 0.0010(11) 0.0026(11) -0.0010(11)
C12 0.0263(18) 0.043(2) 0.041(2) 0.0133(16) 0.0136(16) 0.0078(15)
C13 0.0280(17) 0.0311(17) 0.0331(18) 0.0108(14) 0.0106(14) -0.0036(14)
C14 0.048(2) 0.0316(17) 0.0223(16) 0.0000(13) 0.0100(15) 0.0064(15)
C15 0.0124(14) 0.0165(13) 0.0186(14) 0.0012(11) 0.0012(11) 0.0011(11)
C16 0.0141(14) 0.0179(14) 0.0152(14) 0.0010(11) -0.0007(11) -0.0006(11)
C17 0.0153(14) 0.0172(13) 0.0139(14) -0.0011(11) -0.0020(11) -0.0030(11)
C18 0.0377(19) 0.0295(16) 0.0190(15) -0.0043(13) 0.0030(13) -0.0057(15)
C19 0.0273(18) 0.0269(16) 0.0268(17) -0.0062(13) -0.0001(13) -0.0057(13)
C20 0.0300(17) 0.0211(14) 0.0246(16) -0.0043(12) 0.0053(13) -0.0013(13)
C21 0.0168(14) 0.0147(13) 0.0192(15) -0.0046(11) 0.0027(11) 0.0026(11)
C22 0.0148(14) 0.0151(13) 0.0189(14) 0.0024(11) 0.0035(11) 0.0029(11)
C23 0.0325(18) 0.0182(14) 0.0281(17) 0.0023(12) 0.0005(14) -0.0007(13)
C24 0.0324(18) 0.0335(17) 0.0240(16) 0.0035(13) 0.0102(14) 0.0061(14)
C25 0.0245(17) 0.0247(16) 0.0311(17) 0.0106(13) 0.0031(13) 0.0024(13)
C26 0.0143(14) 0.0186(13) 0.0162(14) -0.0019(11) 0.0003(11) 0.0030(11)
C27 0.0133(14) 0.0136(13) 0.0202(15) -0.0009(11) 0.0033(11) 0.0007(11)
C28 0.0162(14) 0.0177(14) 0.0166(14) 0.0003(11) 0.0041(11) 0.0028(11)
C29 0.043(2) 0.0293(16) 0.0220(16) 0.0066(13) 0.0105(14) 0.0024(15)
C30 0.0340(19) 0.0328(17) 0.0364(19) -0.0066(15) 0.0200(16) -0.0057(15)
C31 0.0345(18) 0.0280(16) 0.0250(17) -0.0076(13) 0.0113(14) -0.0002(14)

loop_
_atom_type_symbol
_atom_type_description
_atom_type_scat_dispersion_real
_atom_type_scat_dispersion_imag
_atom_type_scat_source
C C 0.0033 0.0016 'International Tables Vol C Tables 4.2.6.8 and 6.1.1.4'
H H 0.0000 0.0000 'International Tables Vol C Tables 4.2.6.8 and 6.1.1.4'
Si Si 0.0817 0.0704 'International Tables Vol C Tables 4.2.6.8 and 6.1.1.4'
Ti Ti 0.2776 0.4457 'International Tables Vol C Tables 4.2.6.8 and 6.1.1.4'

loop_
_exptl_crystal_face_index_h
_exptl_crystal_face_index_k
_exptl_crystal_face_index_l
_exptl_crystal_face_perp_dist
14 -9 -9 0.0882
-14 9 9 0.0502
-3 -7 -24 0.1944
3 7 24 0.1944
-3 -31 9 0.0720
3 31 -9 0.0720

loop_
_geom_angle_atom_site_label_1
_geom_angle_atom_site_label_2
_geom_angle_atom_site_label_3
_geom_angle
_geom_angle_site_symmetry_1
_geom_angle_site_symmetry_3
_geom_angle_publ_flag
C10 Ti1 Si1 136.29(7) . . ?
C10 Ti1 C11 34.70(9) . . ?
C10 Ti1 C17 34.45(10) . . ?
C10 Ti1 C22 88.33(9) . . ?
C11 Ti1 Si1 105.14(7) . . ?
C11 Ti1 C17 58.56(10) . . ?
C11 Ti1 C22 103.43(10) . . ?
C15 Ti1 Si1 79.47(7) . . ?
C15 Ti1 C10 57.09(9) . . ?
C15 Ti1 C11 35.32(9) . . ?
C15 Ti1 C16 34.75(10) . . ?
C15 Ti1 C17 57.75(10) . . ?
C15 Ti1 C21 143.23(10) . . ?
C15 Ti1 C22 138.75(10) . . ?
C15 Ti1 C26 147.23(10) . . ?
C15 Ti1 C28 154.43(10) . . ?
C16 Ti1 Si1 91.10(7) . . ?
C16 Ti1 C10 56.65(10) . . ?
C16 Ti1 C11 58.35(10) . . ?
C16 Ti1 C17 34.26(9) . . ?
C16 Ti1 C21 118.95(10) . . ?
C16 Ti1 C22 141.11(10) . . ?
C17 Ti1 Si1 125.10(7) . . ?
C21 Ti1 Si1 136.01(7) . . ?
C21 Ti1 C10 87.59(9) . . ?
C21 Ti1 C11 117.69(10) . . ?
C21 Ti1 C17 87.77(10) . . ?
C21 Ti1 C22 34.62(10) . . ?
C22 Ti1 Si1 127.76(7) . . ?
C22 Ti1 C17 107.09(8) . . ?
C26 Ti1 Si1 93.46(7) . . ?
C26 Ti1 C10 119.76(10) . . ?
C26 Ti1 C11 120.82(10) . . ?
C26 Ti1 C16 175.40(8) . . ?
C26 Ti1 C17 141.14(9) . . ?
C26 Ti1 C21 56.92(10) . . ?
C26 Ti1 C22 34.37(9) . . ?
C26 Ti1 C28 58.34(10) . . ?
C27 Ti1 Si1 79.75(7) . . ?
C27 Ti1 C10 143.54(10) . . ?
C27 Ti1 C11 155.41(10) . . ?
C27 Ti1 C15 159.22(8) . . ?
C27 Ti1 C16 146.24(10) . . ?
C27 Ti1 C17 138.03(10) . . ?
C27 Ti1 C21 57.20(10) . . ?
C27 Ti1 C22 57.77(10) . . ?
C27 Ti1 C26 34.72(10) . . ?
C27 Ti1 C28 35.26(10) . . ?
C28 Ti1 Si1 103.57(7) . . ?
C28 Ti1 C10 117.55(10) . . ?
C28 Ti1 C11 151.25(9) . . ?
C28 Ti1 C16 119.84(10) . . ?
C28 Ti1 C17 102.77(10) . . ?
C28 Ti1 C21 34.73(10) . . ?
C28 Ti1 C22 58.57(10) . . ?
Si2 Si1 Ti1 120.47(4) . . ?
Si2 Si1 Si3 102.36(4) . . ?
Si3 Si1 Ti1 121.71(4) . . ?
Si4 Si1 Ti1 106.11(4) . . ?
Si4 Si1 Si2 103.86(4) . . ?
Si4 Si1 Si3 98.99(4) . . ?
C1 Si2 Si1 116.55(10) . . ?
C1 Si2 C2 106.3(2) . . ?
C1 Si2 C3 102.11(17) . . ?
C2 Si2 Si1 109.13(13) . . ?
C2 Si2 C3 108.0(2) . . ?
C3 Si2 Si1 114.12(13) . . ?
C4 Si3 Si1 114.86(12) . . ?
C4 Si3 C6 105.22(17) . . ?
C5 Si3 Si1 114.17(12) . . ?
C5 Si3 C4 102.66(17) . . ?
C5 Si3 C6 106.44(17) . . ?
C6 Si3 Si1 112.51(12) . . ?
C7 Si4 Si1 115.94(13) . . ?
C8 Si4 Si1 109.51(11) . . ?
C8 Si4 C7 105.18(17) . . ?
C9 Si4 Si1 112.24(11) . . ?
C9 Si4 C7 103.08(16) . . ?
C9 Si4 C8 110.52(17) . . ?
C18 Si5 C17 111.02(13) . . ?
C18 Si5 C20 112.34(15) . . ?
C19 Si5 C17 104.08(14) . . ?
C19 Si5 C18 108.14(16) . . ?
C19 Si5 C20 108.51(15) . . ?
C20 Si5 C17 112.30(13) . . ?
C12 Si6 C11 105.76(14) . . ?
C12 Si6 C13 108.11(16) . . ?
C13 Si6 C11 106.44(14) . . ?
C14 Si6 C11 119.54(15) . . ?
C14 Si6 C12 107.49(17) . . ?
C14 Si6 C13 109.04(15) . . ?
C23 Si7 C22 111.01(13) . . ?
C23 Si7 C25 109.66(15) . . ?
C24 Si7 C22 112.14(14) . . ?
C24 Si7 C23 110.94(16) . . ?
C24 Si7 C25 108.50(16) . . ?
C25 Si7 C22 104.34(14) . . ?
C29 Si8 C28 110.97(14) . . ?
C30 Si8 C28 107.79(15) . . ?
C30 Si8 C29 110.89(16) . . ?
C31 Si8 C28 108.61(13) . . ?
C31 Si8 C29 111.60(15) . . ?
C31 Si8 C30 106.80(15) . . ?
Si2 C1 H1A 109.5 . . ?
Si2 C1 H1B 109.5 . . ?
Si2 C1 H1C 109.5 . . ?
H1A C1 H1B 109.5 . . ?
H1A C1 H1C 109.5 . . ?
H1B C1 H1C 109.5 . . ?
Si2 C2 H2A 109.5 . . ?
Si2 C2 H2B 109.5 . . ?
Si2 C2 H2C 109.5 . . ?
H2A C2 H2B 109.5 . . ?
H2A C2 H2C 109.5 . . ?
H2B C2 H2C 109.5 . . ?
Si2 C3 H3A 109.5 . . ?
Si2 C3 H3B 109.5 . . ?
Si2 C3 H3C 109.5 . . ?
H3A C3 H3B 109.5 . . ?
H3A C3 H3C 109.5 . . ?
H3B C3 H3C 109.5 . . ?
Si3 C4 H4A 109.5 . . ?
Si3 C4 H4B 109.5 . . ?
Si3 C4 H4C 109.5 . . ?
H4A C4 H4B 109.5 . . ?
H4A C4 H4C 109.5 . . ?
H4B C4 H4C 109.5 . . ?
Si3 C5 H5A 109.5 . . ?
Si3 C5 H5B 109.5 . . ?
Si3 C5 H5C 109.5 . . ?
H5A C5 H5B 109.5 . . ?
H5A C5 H5C 109.5 . . ?
H5B C5 H5C 109.5 . . ?
Si3 C6 H6A 109.5 . . ?
Si3 C6 H6B 109.5 . . ?
Si3 C6 H6C 109.5 . . ?
H6A C6 H6B 109.5 . . ?
H6A C6 H6C 109.5 . . ?
H6B C6 H6C 109.5 . . ?
Si4 C7 H7A 109.5 . . ?
Si4 C7 H7B 109.5 . . ?
Si4 C7 H7C 109.5 . . ?
H7A C7 H7B 109.5 . . ?
H7A C7 H7C 109.5 . . ?
H7B C7 H7C 109.5 . . ?
Si4 C8 H8A 109.5 . . ?
Si4 C8 H8B 109.5 . . ?
Si4 C8 H8C 109.5 . . ?
H8A C8 H8B 109.5 . . ?
H8A C8 H8C 109.5 . . ?
H8B C8 H8C 109.5 . . ?
Si4 C9 H9A 109.5 . . ?
Si4 C9 H9B 109.5 . . ?
Si4 C9 H9C 109.5 . . ?
H9A C9 H9B 109.5 . . ?
H9A C9 H9C 109.5 . . ?
H9B C9 H9C 109.5 . . ?
Ti1 C10 H10 120.1 . . ?
C11 C10 Ti1 72.81(15) . . ?
C11 C10 H10 124.2 . . ?
C11 C10 C17 111.5(2) . . ?
C17 C10 Ti1 74.41(16) . . ?
C17 C10 H10 124.2 . . ?
Si6 C11 Ti1 141.79(14) . . ?
C10 C11 Ti1 72.49(16) . . ?
C10 C11 Si6 122.7(2) . . ?
C10 C11 C15 104.5(2) . . ?
C15 C11 Ti1 70.81(16) . . ?
C15 C11 Si6 127.1(2) . . ?
Si6 C12 H12A 109.5 . . ?
Si6 C12 H12B 109.5 . . ?
Si6 C12 H12C 109.5 . . ?
H12A C12 H12B 109.5 . . ?
H12A C12 H12C 109.5 . . ?
H12B C12 H12C 109.5 . . ?
Si6 C13 H13A 109.5 . . ?
Si6 C13 H13B 109.5 . . ?
Si6 C13 H13C 109.5 . . ?
H13A C13 H13B 109.5 . . ?
H13A C13 H13C 109.5 . . ?
H13B C13 H13C 109.5 . . ?
Si6 C14 H14A 109.5 . . ?
Si6 C14 H14B 109.5 . . ?
Si6 C14 H14C 109.5 . . ?
H14A C14 H14B 109.5 . . ?
H14A C14 H14C 109.5 . . ?
H14B C14 H14C 109.5 . . ?
Ti1 C15 H15 118.9 . . ?
C11 C15 Ti1 73.87(16) . . ?
C11 C15 H15 125.4 . . ?
C16 C15 Ti1 73.61(16) . . ?
C16 C15 C11 109.2(2) . . ?
C16 C15 H15 125.4 . . ?
Ti1 C16 H16 119.9 . . ?
C15 C16 Ti1 71.64(16) . . ?
C15 C16 H16 125.3 . . ?
C15 C16 C17 109.5(2) . . ?
C17 C16 Ti1 74.93(16) . . ?
C17 C16 H16 125.3 . . ?
Si5 C17 Ti1 141.05(15) . . ?
C10 C17 Ti1 71.14(15) . . ?
C10 C17 Si5 124.3(2) . . ?
C16 C17 Ti1 70.81(15) . . ?
C16 C17 Si5 125.9(2) . . ?
C16 C17 C10 105.3(2) . . ?
Si5 C18 H18A 109.5 . . ?
Si5 C18 H18B 109.5 . . ?
Si5 C18 H18C 109.5 . . ?
H18A C18 H18B 109.5 . . ?
H18A C18 H18C 109.5 . . ?
H18B C18 H18C 109.5 . . ?
Si5 C19 H19A 109.5 . . ?
Si5 C19 H19B 109.5 . . ?
Si5 C19 H19C 109.5 . . ?
H19A C19 H19B 109.5 . . ?
H19A C19 H19C 109.5 . . ?
H19B C19 H19C 109.5 . . ?
Si5 C20 H20A 109.5 . . ?
Si5 C20 H20B 109.5 . . ?
Si5 C20 H20C 109.5 . . ?
H20A C20 H20B 109.5 . . ?
H20A C20 H20C 109.5 . . ?
H20B C20 H20C 109.5 . . ?
Ti1 C21 H21 120.1 . . ?
C22 C21 Ti1 74.40(16) . . ?
C22 C21 H21 124.5 . . ?
C28 C21 Ti1 72.59(16) . . ?
C28 C21 H21 124.5 . . ?
C28 C21 C22 111.1(2) . . ?
Si7 C22 Ti1 138.33(15) . . ?
C21 C22 Ti1 70.99(15) . . ?
C21 C22 Si7 125.7(2) . . ?
C26 C22 Ti1 70.94(15) . . ?
C26 C22 Si7 125.7(2) . . ?
C26 C22 C21 105.4(2) . . ?
Si7 C23 H23A 109.5 . . ?
Si7 C23 H23B 109.5 . . ?
Si7 C23 H23C 109.5 . . ?
H23A C23 H23B 109.5 . . ?
H23A C23 H23C 109.5 . . ?
H23B C23 H23C 109.5 . . ?
Si7 C24 H24A 109.5 . . ?
Si7 C24 H24B 109.5 . . ?
Si7 C24 H24C 109.5 . . ?
H24A C24 H24B 109.5 . . ?
H24A C24 H24C 109.5 . . ?
H24B C24 H24C 109.5 . . ?
Si7 C25 H25A 109.5 . . ?
Si7 C25 H25B 109.5 . . ?
Si7 C25 H25C 109.5 . . ?
H25A C25 H25B 109.5 . . ?
H25A C25 H25C 109.5 . . ?
H25B C25 H25C 109.5 . . ?
Ti1 C26 H26 119.9 . . ?
C22 C26 Ti1 74.69(16) . . ?
C22 C26 H26 125.3 . . ?
C27 C26 Ti1 71.76(16) . . ?
C27 C26 C22 109.3(3) . . ?
C27 C26 H26 125.3 . . ?
Ti1 C27 H27 119.5 . . ?
C26 C27 Ti1 73.52(16) . . ?
C26 C27 H27 125.4 . . ?
C26 C27 C28 109.1(2) . . ?
C28 C27 Ti1 73.34(16) . . ?
C28 C27 H27 125.4 . . ?
Si8 C28 Ti1 129.21(14) . . ?
C21 C28 Ti1 72.68(16) . . ?
C21 C28 Si8 128.4(2) . . ?
C21 C28 C27 105.1(2) . . ?
C27 C28 Ti1 71.40(16) . . ?
C27 C28 Si8 125.5(2) . . ?
Si8 C29 H29A 109.5 . . ?
Si8 C29 H29B 109.5 . . ?
Si8 C29 H29C 109.5 . . ?
H29A C29 H29B 109.5 . . ?
H29A C29 H29C 109.5 . . ?
H29B C29 H29C 109.5 . . ?
Si8 C30 H30A 109.5 . . ?
Si8 C30 H30B 109.5 . . ?
Si8 C30 H30C 109.5 . . ?
H30A C30 H30B 109.5 . . ?
H30A C30 H30C 109.5 . . ?
H30B C30 H30C 109.5 . . ?
Si8 C31 H31A 109.5 . . ?
Si8 C31 H31B 109.5 . . ?
Si8 C31 H31C 109.5 . . ?
H31A C31 H31B 109.5 . . ?
H31A C31 H31C 109.5 . . ?
H31B C31 H31C 109.5 . . ?

loop_
_geom_bond_atom_site_label_1
_geom_bond_atom_site_label_2
_geom_bond_distance
_geom_bond_site_symmetry_2
_geom_bond_publ_flag
Ti1 Si1 2.7722(8) . ?
Ti1 C10 2.384(3) . ?
Ti1 C11 2.388(3) . ?
Ti1 C15 2.348(3) . ?
Ti1 C16 2.373(3) . ?
Ti1 C17 2.426(3) . ?
Ti1 C21 2.374(3) . ?
Ti1 C22 2.418(3) . ?
Ti1 C26 2.370(3) . ?
Ti1 C27 2.347(3) . ?
Ti1 C28 2.373(3) . ?
Si1 Si2 2.3734(11) . ?
Si1 Si3 2.3836(12) . ?
Si1 Si4 2.3613(12) . ?
Si2 C1 1.880(3) . ?
Si2 C2 1.887(4) . ?
Si2 C3 1.888(4) . ?
Si3 C4 1.887(3) . ?
Si3 C5 1.883(3) . ?
Si3 C6 1.888(3) . ?
Si4 C7 1.887(3) . ?
Si4 C8 1.885(4) . ?
Si4 C9 1.885(4) . ?
Si5 C17 1.872(3) . ?
Si5 C18 1.868(3) . ?
Si5 C19 1.865(3) . ?
Si5 C20 1.869(3) . ?
Si6 C11 1.887(3) . ?
Si6 C12 1.868(3) . ?
Si6 C13 1.870(3) . ?
Si6 C14 1.863(3) . ?
Si7 C22 1.872(3) . ?
Si7 C23 1.864(3) . ?
Si7 C24 1.859(3) . ?
Si7 C25 1.870(3) . ?
Si8 C28 1.874(3) . ?
Si8 C29 1.874(3) . ?
Si8 C30 1.868(4) . ?
Si8 C31 1.865(3) . ?
C1 H1A 0.9800 . ?
C1 H1B 0.9800 . ?
C1 H1C 0.9800 . ?
C2 H2A 0.9800 . ?
C2 H2B 0.9800 . ?
C2 H2C 0.9800 . ?
C3 H3A 0.9800 . ?
C3 H3B 0.9800 . ?
C3 H3C 0.9800 . ?
C4 H4A 0.9800 . ?
C4 H4B 0.9800 . ?
C4 H4C 0.9800 . ?
C5 H5A 0.9800 . ?
C5 H5B 0.9800 . ?
C5 H5C 0.9800 . ?
C6 H6A 0.9800 . ?
C6 H6B 0.9800 . ?
C6 H6C 0.9800 . ?
C7 H7A 0.9800 . ?
C7 H7B 0.9800 . ?
C7 H7C 0.9800 . ?
C8 H8A 0.9800 . ?
C8 H8B 0.9800 . ?
C8 H8C 0.9800 . ?
C9 H9A 0.9800 . ?
C9 H9B 0.9800 . ?
C9 H9C 0.9800 . ?
C10 H10 0.9500 . ?
C10 C11 1.423(4) . ?
C10 C17 1.425(4) . ?
C11 C15 1.437(4) . ?
C12 H12A 0.9800 . ?
C12 H12B 0.9800 . ?
C12 H12C 0.9800 . ?
C13 H13A 0.9800 . ?
C13 H13B 0.9800 . ?
C13 H13C 0.9800 . ?
C14 H14A 0.9800 . ?
C14 H14B 0.9800 . ?
C14 H14C 0.9800 . ?
C15 H15 0.9500 . ?
C15 C16 1.410(4) . ?
C16 H16 0.9500 . ?
C16 C17 1.415(4) . ?
C18 H18A 0.9800 . ?
C18 H18B 0.9800 . ?
C18 H18C 0.9800 . ?
C19 H19A 0.9800 . ?
C19 H19B 0.9800 . ?
C19 H19C 0.9800 . ?
C20 H20A 0.9800 . ?
C20 H20B 0.9800 . ?
C20 H20C 0.9800 . ?
C21 H21 0.9500 . ?
C21 C22 1.426(4) . ?
C21 C28 1.417(4) . ?
C22 C26 1.416(4) . ?
C23 H23A 0.9800 . ?
C23 H23B 0.9800 . ?
C23 H23C 0.9800 . ?
C24 H24A 0.9800 . ?
C24 H24B 0.9800 . ?
C24 H24C 0.9800 . ?
C25 H25A 0.9800 . ?
C25 H25B 0.9800 . ?
C25 H25C 0.9800 . ?
C26 H26 0.9500 . ?
C26 C27 1.408(4) . ?
C27 H27 0.9500 . ?
C27 C28 1.430(4) . ?
C29 H29A 0.9800 . ?
C29 H29B 0.9800 . ?
C29 H29C 0.9800 . ?
C30 H30A 0.9800 . ?
C30 H30B 0.9800 . ?
C30 H30C 0.9800 . ?
C31 H31A 0.9800 . ?
C31 H31B 0.9800 . ?
C31 H31C 0.9800 . ?

loop_
_geom_torsion_atom_site_label_1
_geom_torsion_atom_site_label_2
_geom_torsion_atom_site_label_3
_geom_torsion_atom_site_label_4
_geom_torsion
_geom_torsion_site_symmetry_1
_geom_torsion_site_symmetry_2
_geom_torsion_site_symmetry_3
_geom_torsion_site_symmetry_4
_geom_torsion_publ_flag
Ti1 C10 C11 Si6 -140.9(2) . . . . ?
Ti1 C10 C11 C15 64.06(18) . . . . ?
Ti1 C10 C17 Si5 139.6(2) . . . . ?
Ti1 C10 C17 C16 -63.03(19) . . . . ?
Ti1 C11 C15 C16 65.7(2) . . . . ?
Ti1 C15 C16 C17 65.9(2) . . . . ?
Ti1 C16 C17 Si5 -139.9(2) . . . . ?
Ti1 C16 C17 C10 63.25(19) . . . . ?
Ti1 C21 C22 Si7 136.5(2) . . . . ?
Ti1 C21 C22 C26 -63.06(19) . . . . ?
Ti1 C21 C28 Si8 -126.7(2) . . . . ?
Ti1 C21 C28 C27 64.51(19) . . . . ?
Ti1 C22 C26 C27 -63.9(2) . . . . ?
Ti1 C26 C27 C28 -65.2(2) . . . . ?
Ti1 C27 C28 Si8 125.4(2) . . . . ?
Ti1 C27 C28 C21 -65.40(19) . . . . ?
Si6 C11 C15 Ti1 141.3(2) . . . . ?
Si6 C11 C15 C16 -153.1(2) . . . . ?
Si7 C22 C26 Ti1 -136.4(2) . . . . ?
Si7 C22 C26 C27 159.6(2) . . . . ?
C10 C11 C15 Ti1 -65.23(18) . . . . ?
C10 C11 C15 C16 0.5(3) . . . . ?
C11 C10 C17 Ti1 63.9(2) . . . . ?
C11 C10 C17 Si5 -156.5(2) . . . . ?
C11 C10 C17 C16 0.9(3) . . . . ?
C11 C15 C16 Ti1 -65.85(19) . . . . ?
C11 C15 C16 C17 0.1(3) . . . . ?
C12 Si6 C11 Ti1 140.3(2) . . . . ?
C12 Si6 C11 C10 -115.9(3) . . . . ?
C12 Si6 C11 C15 33.2(3) . . . . ?
C13 Si6 C11 Ti1 -104.8(2) . . . . ?
C13 Si6 C11 C10 -1.1(3) . . . . ?
C13 Si6 C11 C15 148.0(3) . . . . ?
C14 Si6 C11 Ti1 19.1(3) . . . . ?
C14 Si6 C11 C10 122.8(2) . . . . ?
C14 Si6 C11 C15 -88.1(3) . . . . ?
C15 C16 C17 Ti1 -63.8(2) . . . . ?
C15 C16 C17 Si5 156.3(2) . . . . ?
C15 C16 C17 C10 -0.6(3) . . . . ?
C17 C10 C11 Ti1 -64.9(2) . . . . ?
C17 C10 C11 Si6 154.2(2) . . . . ?
C17 C10 C11 C15 -0.8(3) . . . . ?
C18 Si5 C17 Ti1 -66.5(3) . . . . ?
C18 Si5 C17 C10 -169.3(2) . . . . ?
C18 Si5 C17 C16 38.0(3) . . . . ?
C19 Si5 C17 Ti1 177.4(2) . . . . ?
C19 Si5 C17 C10 74.6(3) . . . . ?
C19 Si5 C17 C16 -78.1(3) . . . . ?
C20 Si5 C17 Ti1 60.2(3) . . . . ?
C20 Si5 C17 C10 -42.6(3) . . . . ?
C20 Si5 C17 C16 164.7(3) . . . . ?
C21 C22 C26 Ti1 63.09(19) . . . . ?
C21 C22 C26 C27 -0.8(3) . . . . ?
C22 C21 C28 Ti1 -65.0(2) . . . . ?
C22 C21 C28 Si8 168.3(2) . . . . ?
C22 C21 C28 C27 -0.5(3) . . . . ?
C22 C26 C27 Ti1 65.8(2) . . . . ?
C22 C26 C27 C28 0.6(3) . . . . ?
C23 Si7 C22 Ti1 74.6(2) . . . . ?
C23 Si7 C22 C21 -27.2(3) . . . . ?
C23 Si7 C22 C26 176.2(3) . . . . ?
C24 Si7 C22 Ti1 -50.2(3) . . . . ?
C24 Si7 C22 C21 -151.9(3) . . . . ?
C24 Si7 C22 C26 51.5(3) . . . . ?
C25 Si7 C22 Ti1 -167.4(2) . . . . ?
C25 Si7 C22 C21 90.8(3) . . . . ?
C25 Si7 C22 C26 -65.8(3) . . . . ?
C26 C27 C28 Ti1 65.4(2) . . . . ?
C26 C27 C28 Si8 -169.3(2) . . . . ?
C26 C27 C28 C21 0.0(3) . . . . ?
C28 C21 C22 Ti1 63.9(2) . . . . ?
C28 C21 C22 Si7 -159.6(2) . . . . ?
C28 C21 C22 C26 0.8(3) . . . . ?
C29 Si8 C28 Ti1 19.3(2) . . . . ?
C29 Si8 C28 C21 118.3(3) . . . . ?
C29 Si8 C28 C27 -75.0(3) . . . . ?
C30 Si8 C28 Ti1 140.95(18) . . . . ?
C30 Si8 C28 C21 -120.1(3) . . . . ?
C30 Si8 C28 C27 46.6(3) . . . . ?
C31 Si8 C28 Ti1 -103.68(19) . . . . ?
C31 Si8 C28 C21 -4.7(3) . . . . ?
C31 Si8 C28 C27 162.0(2) . . . . ?

loop_
_twin_individual_id
_twin_individual_mass_fraction_refined
1 0.90(2)
2 0.10(2)

loop_
_exptl_oxdiff_crystal_face_indexfrac_h
_exptl_oxdiff_crystal_face_indexfrac_k
_exptl_oxdiff_crystal_face_indexfrac_l
_exptl_oxdiff_crystal_face_x
_exptl_oxdiff_crystal_face_y
_exptl_oxdiff_crystal_face_z
14.0000 -8.9999 -9.0000 -0.3535 -0.9578 0.0133
-14.0000 8.9999 9.0000 0.3535 0.9578 -0.0133
-3.0000 -6.9999 -24.0000 0.0018 -0.0219 -1.0147
3.0000 6.9999 24.0000 -0.0018 0.0219 1.0147
-3.0000 -30.9999 9.0001 -0.9522 0.3435 0.0443
3.0000 30.9999 -9.0001 0.9522 -0.3435 -0.0443
